data_7130190
loop_
_publ_author_name
'Ikeshita, Masahiro'
'Mizugaki, Momo'
'Ishikawa, Takahiro'
'Matsudaira, Kana'
'Kitahara, Maho'
'Imai, Yoshitane'
'Tsuno, Takashi'

_publ_section_title
;
 Sign control of circularly polarized luminescence of chiral Schiff-base
 Zn(II) complexes through coordination geometry changes
;
_journal_name_full 'Chemical Communications'
_journal_paper_doi 10.1039/D2CC01959K
_journal_year 2022
_chemical_absolute_configuration ad
_chemical_formula_moiety 'C19 H16 N O Zn0.5'
_chemical_formula_sum 'C19 H16 N O Zn0.5'
_chemical_formula_weight 307.01
_space_group_crystal_system trigonal
_space_group_IT_number 154
_space_group_name_Hall 'P 32 2"'
_space_group_name_H-M_alt 'P 32 2 1'
_atom_sites_solution_hydrogens geom
_atom_sites_solution_primary dual
_audit_creation_date 2022-05-24
_audit_creation_method
;
Olex2 1.3
(compiled 2020.11.12 svn.r5f609507 for OlexSys, GUI svn.r6408)
;
_audit_update_record
;
2022-05-24 deposited with the CCDC.	2022-06-02 downloaded from the CCDC.
;
_cell_angle_alpha 90
_cell_angle_beta 90
_cell_angle_gamma 120
_cell_formula_units_Z 6
_cell_length_a 8.6028(2)
_cell_length_b 8.6028(2)
_cell_length_c 34.6337(8)
_cell_measurement_reflns_used 11776
_cell_measurement_temperature 113.15
_cell_measurement_theta_max 27.1670
_cell_measurement_theta_min 2.7200
_cell_volume 2219.78(9)
_computing_cell_refinement 'CrysAlisPro 1.171.39.46e (Rigaku OD, 2018)'
_computing_data_collection 'CrysAlisPro 1.171.39.46e (Rigaku OD, 2018)'
_computing_data_reduction 'CrysAlisPro 1.171.39.46e (Rigaku OD, 2018)'
_computing_molecular_graphics 'Olex2 1.3 (Dolomanov et al., 2009)'
_computing_publication_material 'Olex2 1.3 (Dolomanov et al., 2009)'
_computing_structure_refinement 'SHELXL 2018/3 (Sheldrick, 2015)'
_computing_structure_solution 'ShelXT (Sheldrick, 2015)'
_diffrn_ambient_temperature 113.15
_diffrn_detector 'Rigaku HyPix-3000 area detector'
_diffrn_detector_area_resol_mean 10.0
_diffrn_detector_type 'HPC area detector'
_diffrn_measured_fraction_theta_full 0.999
_diffrn_measured_fraction_theta_max 0.986
_diffrn_measurement_details
;
List of Runs (angles in degrees, time in seconds):

  # Type    Start    End  Width  t~exp~   \w     \q     \k     \f   Frames
#--------------------------------------------------------------------------
  1  \w    -71.00  96.00   0.50   21.82    --   20.00  54.00 -90.00  334
  2  \w    -74.00  71.00   0.50   21.82    --   20.00  54.00-180.00  290
  3  \w    -71.00  -3.00   0.50   21.82    --   20.00  54.00  30.00  136
  4  \w      4.00  66.00   0.50   21.82    --   20.00  54.00  30.00  124
  5  \w    -69.00 -44.00   0.50   21.82    --   20.00  54.00-120.00   50
  6  \w    -18.00   7.00   0.50   21.82    --   20.00  54.00-120.00   50
  7  \w     70.00  99.00   0.50   21.82    --   20.00  54.00-120.00   58
  8  \w    -23.00   6.00   0.50   21.82    --   20.00  54.00  60.00   58
  9  \w     50.00  85.00   0.50   21.82    --   20.00  54.00  60.00   70
 10  \w      0.00  25.00   0.50   21.82    --   20.00  54.00-150.00   50
 11  \w    -49.00 101.00   0.50   21.82    --   20.00  54.00 -30.00  300
;
_diffrn_measurement_device 'fixed-chi diffractometer'
_diffrn_measurement_device_type 'Rigaku XtaLAB mini2'
_diffrn_measurement_method '\w scans'
_diffrn_orient_matrix_type 'CrysAlisPro convention (1999,Acta A55,543-557)'
_diffrn_orient_matrix_UB_11 -0.0377122000
_diffrn_orient_matrix_UB_12 0.0051122000
_diffrn_orient_matrix_UB_13 -0.0178334000
_diffrn_orient_matrix_UB_21 0.0610754000
_diffrn_orient_matrix_UB_22 -0.0181918000
_diffrn_orient_matrix_UB_23 -0.0100180000
_diffrn_orient_matrix_UB_31 -0.0625700000
_diffrn_orient_matrix_UB_32 -0.0933255000
_diffrn_orient_matrix_UB_33 0.0009546000
_diffrn_radiation_monochromator 'curved graphite'
_diffrn_radiation_probe x-ray
_diffrn_radiation_type 'Mo K\a'
_diffrn_radiation_wavelength 0.71073
_diffrn_reflns_av_R_equivalents 0.0412
_diffrn_reflns_av_unetI/netI 0.0355
_diffrn_reflns_Laue_measured_fraction_full 0.999
_diffrn_reflns_Laue_measured_fraction_max 0.986
_diffrn_reflns_limit_h_max 12
_diffrn_reflns_limit_h_min -11
_diffrn_reflns_limit_k_max 12
_diffrn_reflns_limit_k_min -12
_diffrn_reflns_limit_l_max 48
_diffrn_reflns_limit_l_min -48
_diffrn_reflns_number 30053
_diffrn_reflns_point_group_measured_fraction_full 1.000
_diffrn_reflns_point_group_measured_fraction_max 0.974
_diffrn_reflns_theta_full 25.242
_diffrn_reflns_theta_max 30.473
_diffrn_reflns_theta_min 2.734
_diffrn_source 'Sealed X-ray tube'
_diffrn_source_type 'Sealed X-ray tube'
_exptl_absorpt_coefficient_mu 0.868
_exptl_absorpt_correction_T_max 1.00000
_exptl_absorpt_correction_T_min 0.91994
_exptl_absorpt_correction_type multi-scan
_exptl_absorpt_process_details
;
CrysAlisPro 1.171.39.46e (Rigaku Oxford Diffraction, 2018)
Empirical absorption correction using spherical harmonics,
 implemented in SCALE3 ABSPACK scaling algorithm.
;
_exptl_crystal_colour yellow
_exptl_crystal_colour_primary yellow
_exptl_crystal_density_diffrn 1.378
_exptl_crystal_description prism
_exptl_crystal_F_000 960
_exptl_crystal_preparation toluene/MeOH
_exptl_crystal_size_max 0.33
_exptl_crystal_size_mid 0.264
_exptl_crystal_size_min 0.183
_refine_diff_density_max 0.340
_refine_diff_density_min -0.784
_refine_diff_density_rms 0.051
_refine_ls_abs_structure_details
;
 Flack x determined using 1398 quotients [(I+)-(I-)]/[(I+)+(I-)]
 (Parsons, Flack and Wagner, Acta Cryst. B69 (2013) 249-259).
;
_refine_ls_abs_structure_Flack -0.007(4)
_refine_ls_extinction_method none
_refine_ls_goodness_of_fit_ref 1.095
_refine_ls_hydrogen_treatment constr
_refine_ls_matrix_type full
_refine_ls_number_parameters 196
_refine_ls_number_reflns 4401
_refine_ls_number_restraints 0
_refine_ls_restrained_S_all 1.095
_refine_ls_R_factor_all 0.0472
_refine_ls_R_factor_gt 0.0390
_refine_ls_shift/su_max 0.001
_refine_ls_shift/su_mean 0.000
_refine_ls_structure_factor_coef Fsqd
_refine_ls_weighting_details 'w=1/[\s^2^(Fo^2^)+(0.0283P)^2^+0.5351P] where P=(Fo^2^+2Fc^2^)/3'
_refine_ls_weighting_scheme calc
_refine_ls_wR_factor_gt 0.0711
_refine_ls_wR_factor_ref 0.0732
_reflns_Friedel_coverage 0.682
_reflns_Friedel_fraction_full 1.000
_reflns_Friedel_fraction_max 0.958
_reflns_number_gt 3975
_reflns_number_total 4401
_reflns_threshold_expression 'I > 2\s(I)'
_cod_data_source_file d2cc01959k2.cif
_cod_data_source_block exp_534
_cod_original_cell_volume 2219.78(12)
_cod_original_formula_sum 'C19 H16 N O Zn0.50'
_cod_database_code 7130190
_shelx_shelxl_version_number 2018/3
_chemical_oxdiff_formula C38H32N2O2Zn
_shelx_space_group_comment
;
The symmetry employed for this shelxl refinement is uniquely defined
by the following loop, which should always be used as a source of
symmetry information in preference to the above space-group names.
They are only intended as comments.
;
_reflns_odcompleteness_completeness 99.90
_reflns_odcompleteness_iscentric 1
_reflns_odcompleteness_theta 27.42
_olex2_refinement_description
;
1. Fixed Uiso
 At 1.2 times of:
  All C(H) groups
 At 1.5 times of:
  All C(H,H,H) groups
2.a Ternary CH refined with riding coordinates:
 C00B(H00B)
2.b Aromatic/amide H refined with riding coordinates:
 C004(H004), C008(H008), C00A(H00A), C00C(H00C), C00D(H00D), C00E(H00E),
 C00F(H00F), C00I(H00J), C00J(H00K), C00K(H00L), C00L(H00M), C00M(H00N)
2.c Idealised Me refined as rotating group:
 C00H(H00G,H00H,H00I)
;
_olex2_submission_special_instructions 'No special instructions were received'
_oxdiff_exptl_absorpt_empirical_details
;
Empirical correction (ABSPACK) includes:
- Absorption correction using spherical harmonics
- Frame scaling
;
_oxdiff_exptl_absorpt_empirical_full_max 1.118
_oxdiff_exptl_absorpt_empirical_full_min 0.919

loop_
_space_group_symop_operation_xyz
'x, y, z'
'-y, x-y, z+2/3'
'-x+y, -x, z+1/3'
'y, x, -z'
'x-y, -y, -z+1/3'
'-x, -x+y, -z+2/3'

loop_
_atom_site_label
_atom_site_type_symbol
_atom_site_fract_x
_atom_site_fract_y
_atom_site_fract_z
_atom_site_U_iso_or_equiv
_atom_site_adp_type
_atom_site_occupancy
_atom_site_site_symmetry_order
_atom_site_calc_flag
_atom_site_refinement_flags_posn
_atom_site_refinement_flags_adp
_atom_site_refinement_flags_occupancy
_atom_site_disorder_assembly
_atom_site_disorder_group
Zn01 Zn 0.07408(4) 0.000000 0.666667 0.02192(10) Uani 1 2 d S T P . .
O002 O -0.0521(3) -0.0212(2) 0.61890(5) 0.0309(4) Uani 1 1 d . . . . .
N1 N 0.2911(3) 0.2346(3) 0.65469(5) 0.0224(4) Uani 1 1 d . . . . .
C004 C 0.5383(4) 0.6627(4) 0.69093(8) 0.0289(6) Uani 1 1 d . . . . .
H004 H 0.622755 0.690051 0.671501 0.035 Uiso 1 1 calc R U . . .
C005 C -0.1053(4) 0.0539(4) 0.55668(7) 0.0376(7) Uani 1 1 d . . . . .
C006 C 0.4256(3) 0.4853(3) 0.70150(7) 0.0240(5) Uani 1 1 d . . . . .
C007 C 0.0103(4) 0.0919(4) 0.59018(6) 0.0301(5) Uani 1 1 d . . . . .
C008 C 0.2878(4) 0.5848(4) 0.74867(7) 0.0323(6) Uani 1 1 d . . . . .
H008 H 0.203627 0.558316 0.768112 0.039 Uiso 1 1 calc R U . . .
C009 C 0.1793(4) 0.2496(4) 0.59002(7) 0.0308(6) Uani 1 1 d . . . . .
C00A C 0.5259(4) 0.8004(4) 0.70926(8) 0.0340(6) Uani 1 1 d . . . . .
H00A H 0.601143 0.919046 0.701883 0.041 Uiso 1 1 calc R U . . .
C00B C 0.4437(3) 0.3366(3) 0.68200(7) 0.0241(5) Uani 1 1 d . . . . .
H00B H 0.555020 0.392839 0.666928 0.029 Uiso 1 1 calc R U . . .
C00C C 0.3037(4) 0.3113(4) 0.62164(7) 0.0284(6) Uani 1 1 d . . . . .
H00C H 0.407574 0.421265 0.617964 0.034 Uiso 1 1 calc R U . . .
C00D C 0.4018(4) 0.7607(4) 0.73833(8) 0.0359(7) Uani 1 1 d . . . . .
H00D H 0.395267 0.852720 0.750939 0.043 Uiso 1 1 calc R U . . .
C00E C 0.2977(4) 0.4465(4) 0.73027(7) 0.0279(5) Uani 1 1 d . . . . .
H00E H 0.219002 0.327944 0.737127 0.033 Uiso 1 1 calc R U . . .
C00F C 0.2333(5) 0.3667(6) 0.55703(8) 0.0493(9) Uani 1 1 d . . . . .
H00F H 0.345701 0.470008 0.557124 0.059 Uiso 1 1 calc R U . . .
C00G C -0.0467(5) 0.1758(5) 0.52515(7) 0.0479(10) Uani 1 1 d . . . . .
C00H C 0.4535(4) 0.2073(4) 0.71032(7) 0.0305(5) Uani 1 1 d . . . . .
H00G H 0.347041 0.152690 0.725925 0.046 Uiso 1 1 calc R U . . .
H00H H 0.556830 0.271416 0.726599 0.046 Uiso 1 1 calc R U . . .
H00I H 0.462945 0.115936 0.696364 0.046 Uiso 1 1 calc R U . . .
C00I C -0.2766(5) -0.0997(5) 0.55587(10) 0.0502(9) Uani 1 1 d . . . . .
H00J H -0.313255 -0.181291 0.576161 0.060 Uiso 1 1 calc R U . . .
C00J C -0.1689(7) 0.1387(7) 0.49414(9) 0.0642(13) Uani 1 1 d . . . . .
H00K H -0.134013 0.216661 0.473198 0.077 Uiso 1 1 calc R U . . .
C00K C -0.3365(7) -0.0096(7) 0.49458(10) 0.0724(14) Uani 1 1 d . . . . .
H00L H -0.414843 -0.029842 0.474205 0.087 Uiso 1 1 calc R U . . .
C00L C 0.1258(6) 0.3315(6) 0.52579(8) 0.0589(10) Uani 1 1 d . . . . .
H00M H 0.165132 0.409429 0.504802 0.071 Uiso 1 1 calc R U . . .
C00M C -0.3914(6) -0.1307(5) 0.52514(10) 0.0688(13) Uani 1 1 d . . . . .
H00N H -0.505067 -0.232217 0.524918 0.083 Uiso 1 1 calc R U . . .

loop_
_atom_site_aniso_label
_atom_site_aniso_U_11
_atom_site_aniso_U_22
_atom_site_aniso_U_33
_atom_site_aniso_U_23
_atom_site_aniso_U_13
_atom_site_aniso_U_12
Zn01 0.02329(15) 0.0224(2) 0.01975(15) 0.00074(17) 0.00037(8) 0.01122(11)
O002 0.0378(11) 0.0275(8) 0.0292(8) -0.0007(6) -0.0114(8) 0.0178(9)
N1 0.0222(10) 0.0242(11) 0.0225(8) 0.0009(8) 0.0028(8) 0.0129(9)
C004 0.0224(12) 0.0283(13) 0.0363(14) 0.0019(12) -0.0062(11) 0.0130(11)
C005 0.0609(19) 0.0534(18) 0.0234(11) -0.0121(11) -0.0107(12) 0.0472(17)
C006 0.0209(12) 0.0237(13) 0.0290(12) -0.0017(10) -0.0052(10) 0.0124(11)
C007 0.0434(16) 0.0420(15) 0.0229(9) -0.0062(10) -0.0040(12) 0.0347(14)
C008 0.0338(14) 0.0415(17) 0.0311(11) -0.0046(12) -0.0065(10) 0.0260(12)
C009 0.0366(15) 0.0472(16) 0.0220(11) 0.0084(11) 0.0085(11) 0.0311(14)
C00A 0.0294(14) 0.0223(13) 0.0491(16) -0.0027(12) -0.0155(13) 0.0122(11)
C00B 0.0193(11) 0.0243(12) 0.0295(11) 0.0014(10) 0.0011(9) 0.0115(10)
C00C 0.0290(14) 0.0323(14) 0.0304(12) 0.0089(11) 0.0122(11) 0.0202(12)
C00D 0.0436(15) 0.0341(15) 0.0417(14) -0.0136(12) -0.0201(12) 0.0280(14)
C00E 0.0266(13) 0.0285(13) 0.0302(11) -0.0003(10) -0.0037(11) 0.0150(11)
C00F 0.048(2) 0.082(3) 0.0346(14) 0.0277(16) 0.0173(14) 0.046(2)
C00G 0.074(3) 0.086(3) 0.0213(12) -0.0035(15) -0.0032(15) 0.068(2)
C00H 0.0305(13) 0.0296(14) 0.0353(12) -0.0022(11) -0.0057(10) 0.0178(12)
C00I 0.077(3) 0.0443(19) 0.0466(18) -0.0236(15) -0.0352(18) 0.0436(19)
C00J 0.111(4) 0.108(4) 0.0224(13) -0.0112(17) -0.0145(18) 0.091(3)
C00K 0.126(4) 0.096(3) 0.0413(19) -0.037(2) -0.050(2) 0.091(3)
C00L 0.069(3) 0.112(3) 0.0279(13) 0.0303(17) 0.0196(17) 0.070(3)
C00M 0.103(3) 0.056(2) 0.067(2) -0.036(2) -0.058(2) 0.055(2)

loop_
_atom_type_symbol
_atom_type_description
_atom_type_scat_dispersion_real
_atom_type_scat_dispersion_imag
_atom_type_scat_source
C C 0.0033 0.0016 'International Tables Vol C Tables 4.2.6.8 and 6.1.1.4'
H H 0.0000 0.0000 'International Tables Vol C Tables 4.2.6.8 and 6.1.1.4'
N N 0.0061 0.0033 'International Tables Vol C Tables 4.2.6.8 and 6.1.1.4'
O O 0.0106 0.0060 'International Tables Vol C Tables 4.2.6.8 and 6.1.1.4'
Zn Zn 0.2839 1.4301 'International Tables Vol C Tables 4.2.6.8 and 6.1.1.4'

loop_
_geom_angle_atom_site_label_1
_geom_angle_atom_site_label_2
_geom_angle_atom_site_label_3
_geom_angle
_geom_angle_site_symmetry_1
_geom_angle_site_symmetry_3
_geom_angle_publ_flag
O002 Zn01 O002 118.19(12) 5_556 . ?
O002 Zn01 N1 96.60(8) . . ?
O002 Zn01 N1 109.15(8) 5_556 . ?
O002 Zn01 N1 109.15(7) . 5_556 ?
O002 Zn01 N1 96.60(8) 5_556 5_556 ?
N1 Zn01 N1 128.92(12) 5_556 . ?
C007 O002 Zn01 125.36(17) . . ?
C00B N1 Zn01 124.51(15) . . ?
C00C N1 Zn01 119.76(18) . . ?
C00C N1 C00B 115.7(2) . . ?
C006 C004 H004 119.8 . . ?
C006 C004 C00A 120.4(3) . . ?
C00A C004 H004 119.8 . . ?
C00G C005 C007 119.8(3) . . ?
C00I C005 C007 120.3(3) . . ?
C00I C005 C00G 119.8(3) . . ?
C004 C006 C00B 119.9(2) . . ?
C004 C006 C00E 119.0(2) . . ?
C00E C006 C00B 121.1(2) . . ?
O002 C007 C005 117.4(3) . . ?
O002 C007 C009 124.3(2) . . ?
C009 C007 C005 118.3(2) . . ?
C00D C008 H008 119.8 . . ?
C00D C008 C00E 120.5(3) . . ?
C00E C008 H008 119.8 . . ?
C007 C009 C00C 125.0(2) . . ?
C007 C009 C00F 119.6(3) . . ?
C00C C009 C00F 115.3(3) . . ?
C004 C00A H00A 120.0 . . ?
C00D C00A C004 120.0(3) . . ?
C00D C00A H00A 120.0 . . ?
N1 C00B C006 110.22(19) . . ?
N1 C00B H00B 107.9 . . ?
N1 C00B C00H 109.4(2) . . ?
C006 C00B H00B 107.9 . . ?
C00H C00B C006 113.3(2) . . ?
C00H C00B H00B 107.9 . . ?
N1 C00C C009 128.9(3) . . ?
N1 C00C H00C 115.6 . . ?
C009 C00C H00C 115.6 . . ?
C008 C00D C00A 120.0(3) . . ?
C008 C00D H00D 120.0 . . ?
C00A C00D H00D 120.0 . . ?
C006 C00E H00E 119.9 . . ?
C008 C00E C006 120.1(3) . . ?
C008 C00E H00E 119.9 . . ?
C009 C00F H00F 118.9 . . ?
C00L C00F C009 122.2(4) . . ?
C00L C00F H00F 118.9 . . ?
C005 C00G C00J 117.7(4) . . ?
C00L C00G C005 120.2(3) . . ?
C00L C00G C00J 122.0(3) . . ?
C00B C00H H00G 109.5 . . ?
C00B C00H H00H 109.5 . . ?
C00B C00H H00I 109.5 . . ?
H00G C00H H00H 109.5 . . ?
H00G C00H H00I 109.5 . . ?
H00H C00H H00I 109.5 . . ?
C005 C00I H00J 119.7 . . ?
C00M C00I C005 120.6(4) . . ?
C00M C00I H00J 119.7 . . ?
C00G C00J H00K 119.4 . . ?
C00K C00J C00G 121.2(4) . . ?
C00K C00J H00K 119.4 . . ?
C00J C00K H00L 119.6 . . ?
C00J C00K C00M 120.8(3) . . ?
C00M C00K H00L 119.6 . . ?
C00F C00L C00G 119.9(3) . . ?
C00F C00L H00M 120.0 . . ?
C00G C00L H00M 120.0 . . ?
C00I C00M C00K 119.9(4) . . ?
C00I C00M H00N 120.1 . . ?
C00K C00M H00N 120.1 . . ?

loop_
_geom_bond_atom_site_label_1
_geom_bond_atom_site_label_2
_geom_bond_distance
_geom_bond_site_symmetry_2
_geom_bond_publ_flag
Zn01 O002 1.9366(16) 5_556 ?
Zn01 O002 1.9367(16) . ?
Zn01 N1 1.991(2) . ?
Zn01 N1 1.991(2) 5_556 ?
O002 C007 1.304(3) . ?
N1 C00B 1.495(3) . ?
N1 C00C 1.298(3) . ?
C004 H004 0.9300 . ?
C004 C006 1.387(4) . ?
C004 C00A 1.394(4) . ?
C005 C007 1.455(3) . ?
C005 C00G 1.420(4) . ?
C005 C00I 1.404(5) . ?
C006 C00B 1.521(3) . ?
C006 C00E 1.395(4) . ?
C007 C009 1.408(4) . ?
C008 H008 0.9300 . ?
C008 C00D 1.377(4) . ?
C008 C00E 1.389(4) . ?
C009 C00C 1.434(4) . ?
C009 C00F 1.438(4) . ?
C00A H00A 0.9300 . ?
C00A C00D 1.380(4) . ?
C00B H00B 0.9800 . ?
C00B C00H 1.517(3) . ?
C00C H00C 0.9300 . ?
C00D H00D 0.9300 . ?
C00E H00E 0.9300 . ?
C00F H00F 0.9300 . ?
C00F C00L 1.356(5) . ?
C00G C00J 1.423(5) . ?
C00G C00L 1.418(6) . ?
C00H H00G 0.9600 . ?
C00H H00H 0.9600 . ?
C00H H00I 0.9600 . ?
C00I H00J 0.9300 . ?
C00I C00M 1.384(4) . ?
C00J H00K 0.9300 . ?
C00J C00K 1.367(6) . ?
C00K H00L 0.9300 . ?
C00K C00M 1.391(6) . ?
C00L H00M 0.9300 . ?
C00M H00N 0.9300 . ?

loop_
_geom_torsion_atom_site_label_1
_geom_torsion_atom_site_label_2
_geom_torsion_atom_site_label_3
_geom_torsion_atom_site_label_4
_geom_torsion
_geom_torsion_site_symmetry_1
_geom_torsion_site_symmetry_2
_geom_torsion_site_symmetry_3
_geom_torsion_site_symmetry_4
_geom_torsion_publ_flag
Zn01 O002 C007 C005 -179.51(16) . . . . ?
Zn01 O002 C007 C009 -1.3(4) . . . . ?
Zn01 N1 C00B C006 -99.3(2) . . . . ?
Zn01 N1 C00B C00H 26.0(3) . . . . ?
Zn01 N1 C00C C009 -0.8(4) . . . . ?
O002 C007 C009 C00C -2.1(4) . . . . ?
O002 C007 C009 C00F -178.8(2) . . . . ?
C004 C006 C00B N1 -106.6(2) . . . . ?
C004 C006 C00B C00H 130.4(2) . . . . ?
C004 C006 C00E C008 -1.8(3) . . . . ?
C004 C00A C00D C008 -1.4(4) . . . . ?
C005 C007 C009 C00C 176.0(2) . . . . ?
C005 C007 C009 C00F -0.6(4) . . . . ?
C005 C00G C00J C00K -0.3(5) . . . . ?
C005 C00G C00L C00F -1.8(5) . . . . ?
C005 C00I C00M C00K 0.5(5) . . . . ?
C006 C004 C00A C00D 0.6(4) . . . . ?
C007 C005 C00G C00J -176.2(3) . . . . ?
C007 C005 C00G C00L 1.7(4) . . . . ?
C007 C005 C00I C00M 176.0(3) . . . . ?
C007 C009 C00C N1 3.4(4) . . . . ?
C007 C009 C00F C00L 0.6(5) . . . . ?
C009 C00F C00L C00G 0.6(5) . . . . ?
C00A C004 C006 C00B -178.4(2) . . . . ?
C00A C004 C006 C00E 1.1(3) . . . . ?
C00B N1 C00C C009 -178.8(2) . . . . ?
C00B C006 C00E C008 177.7(2) . . . . ?
C00C N1 C00B C006 78.5(3) . . . . ?
C00C N1 C00B C00H -156.2(2) . . . . ?
C00C C009 C00F C00L -176.3(3) . . . . ?
C00D C008 C00E C006 1.0(4) . . . . ?
C00E C006 C00B N1 73.9(3) . . . . ?
C00E C006 C00B C00H -49.1(3) . . . . ?
C00E C008 C00D C00A 0.6(4) . . . . ?
C00F C009 C00C N1 -179.9(3) . . . . ?
C00G C005 C007 O002 177.7(2) . . . . ?
C00G C005 C007 C009 -0.5(4) . . . . ?
C00G C005 C00I C00M -2.1(5) . . . . ?
C00G C00J C00K C00M -1.2(6) . . . . ?
C00I C005 C007 O002 -0.3(4) . . . . ?
C00I C005 C007 C009 -178.6(3) . . . . ?
C00I C005 C00G C00J 1.9(4) . . . . ?
C00I C005 C00G C00L 179.8(3) . . . . ?
C00J C00G C00L C00F 176.0(3) . . . . ?
C00J C00K C00M C00I 1.1(6) . . . . ?
C00L C00G C00J C00K -178.1(4) . . . . ?
